data_1574988
loop_
_publ_author_name
'Ghosh, Moushakhi'
'Gaurav, Kumar'
'Panwaria, Prakash'
'Panday, Rishukumar'
'Tothadi, Srinu'
'Khan, Shabana'

_publ_section_title
;
 Driving diverse bond functionalisation with <i>N</i>-heterocyclic
 silylene-coinage metal-aryl complexes.
;
_journal_issue 32
_journal_name_full 'Chemical science'
_journal_page_first 14518
_journal_page_last 14533
_journal_paper_doi 10.1039/d5sc00879d
_journal_volume 16
_journal_year 2025
_chemical_absolute_configuration unk
_chemical_formula_moiety 'C25 H45 Cu N4 Si3, 0.5[C7H8]'
_chemical_formula_sum 'C28.5 H49 Cu N4 Si3'
_chemical_formula_weight 595.536
_space_group_crystal_system monoclinic
_space_group_IT_number 9
_space_group_name_Hall 'C -2yc'
_space_group_name_H-M_alt 'C 1 c 1'
_symmetry_Int_Tables_number 9
_audit_creation_date 2025-05-12
_audit_creation_method
;
Olex2 1.3
(compiled 2020.11.12 svn.r5f609507 for OlexSys, GUI svn.r6408)
;
_audit_update_record
;
2025-05-13 deposited with the CCDC.	2025-06-30 downloaded from the CCDC.
;
_cell_angle_alpha 90
_cell_angle_beta 101.101(5)
_cell_angle_gamma 90
_cell_formula_units_Z 8
_cell_length_a 8.9008(19)
_cell_length_b 40.360(8)
_cell_length_c 19.289(4)
_cell_measurement_reflns_used 9784
_cell_measurement_temperature 150.00
_cell_measurement_theta_max 28.35
_cell_measurement_theta_min 2.29
_cell_volume 6800(2)
_computing_molecular_graphics 'Olex2 1.3 (Dolomanov et al., 2009)'
_computing_publication_material 'Olex2 1.3 (Dolomanov et al., 2009)'
_computing_structure_refinement 'olex2.refine 1.5 (Bourhis et al., 2015)'
_diffrn_ambient_temperature 150.00
_diffrn_measured_fraction_theta_full 0.9984
_diffrn_measured_fraction_theta_max 0.9984
_diffrn_measurement_device_type 'Bruker APEX-II CCD'
_diffrn_radiation_type 'Mo K\a'
_diffrn_radiation_wavelength 0.71073
_diffrn_reflns_av_R_equivalents 0.1412
_diffrn_reflns_av_unetI/netI 0.1440
_diffrn_reflns_Laue_measured_fraction_full 0.9984
_diffrn_reflns_Laue_measured_fraction_max 0.9984
_diffrn_reflns_limit_h_max 10
_diffrn_reflns_limit_h_min -10
_diffrn_reflns_limit_k_max 48
_diffrn_reflns_limit_k_min -45
_diffrn_reflns_limit_l_max 20
_diffrn_reflns_limit_l_min -23
_diffrn_reflns_number 53846
_diffrn_reflns_point_group_measured_fraction_full 0.9589
_diffrn_reflns_point_group_measured_fraction_max 0.9588
_diffrn_reflns_theta_full 25.2417
_diffrn_reflns_theta_max 25.25
_diffrn_reflns_theta_min 2.02
_exptl_absorpt_coefficient_mu 0.770
_exptl_crystal_density_diffrn 1.164
_exptl_crystal_description block
_exptl_crystal_F_000 2557.916
_exptl_crystal_size_max 0.14
_exptl_crystal_size_mid 0.12
_exptl_crystal_size_min 0.1
_refine_diff_density_max 1.0897
_refine_diff_density_min -1.2133
_refine_diff_density_rms 0.2118
_refine_ls_abs_structure_details 'Hooft, R.W.W., Straver, L.H., Spek, A.L. (2010). J. Appl. Cryst., 43, 665-668.'
_refine_ls_abs_structure_Flack -0.048(9)
_refine_ls_d_res_high 0.8331
_refine_ls_d_res_low 10.0899
_refine_ls_goodness_of_fit_ref 1.0676
_refine_ls_hydrogen_treatment constr
_refine_ls_matrix_type full
_refine_ls_number_constraints 143
_refine_ls_number_parameters 636
_refine_ls_number_reflns 11808
_refine_ls_number_restraints 129
_refine_ls_restrained_S_all 1.0616
_refine_ls_R_factor_all 0.1529
_refine_ls_R_factor_gt 0.1018
_refine_ls_shift/su_max 0.0009
_refine_ls_shift/su_mean 0.0000
_refine_ls_structure_factor_coef Fsqd
_refine_ls_weighting_details 'w=1/[\s^2^(Fo^2^)+(0.0000P)^2^+124.8628P] where P=(Fo^2^+2Fc^2^)/3'
_refine_ls_weighting_scheme calc
_refine_ls_wR_factor_gt 0.1835
_refine_ls_wR_factor_ref 0.2047
_reflns_Friedel_coverage 0.919
_reflns_limit_h_max 10
_reflns_limit_h_min -10
_reflns_limit_k_max 48
_reflns_limit_k_min -48
_reflns_limit_l_max 20
_reflns_limit_l_min -23
_reflns_number_gt 8409
_reflns_number_total 11808
_reflns_threshold_expression I>=2u(I)
_cod_data_source_file d5sc00879d2.cif
_cod_data_source_block TRY_a
_cod_depositor_comments 'Adding full bibliography for 1574965--1574988.cif.'
_cod_original_cell_volume 6799(2)
_cod_original_sg_symbol_Hall ' C -2yc'
_cod_original_formula_sum 'C28.5 H49 Cu1 N4 Si3'
_cod_database_code 1574988
_olex2_refinement_description
;
1. Twinned data refinement
 Scales: 0.80396
 0.19604
2. Restrained distances
 N8-C47
 1.38 with sigma of 0.02
 C47-C56
 1.35 with sigma of 0.02
 C57-C56
 1.4 with sigma of 0.02
 C57-C49
 1.35 with sigma of 0.02
 N8-C49
 1.38 with sigma of 0.02
 N8-C49 \\sim N8-C49a
 with sigma of 0.02
 N8-C47 \\sim N8-C47a
 with sigma of 0.02
 C49-C57 \\sim C49a-C57a
 with sigma of 0.02
 C57-C56 \\sim C57a-C56
 with sigma of 0.02
 C56-C47 \\sim C56-C47a
 with sigma of 0.02
 N8-C57 \\sim N8-C57a
 with sigma of 0.04
 C49-C56 \\sim C49a-C56
 with sigma of 0.04
3. Uiso/Uaniso restraints and constraints
Uanis(N8) \\sim Ueq, Uanis(C49a) \\sim Ueq, Uanis(C57a) \\sim Ueq, Uanis(C56)
\\sim Ueq, Uanis(C57) \\sim Ueq, Uanis(C49) \\sim Ueq, Uanis(C47) \\sim Ueq,
Uanis(C47a) \\sim Ueq, Uanis(C5) \\sim Ueq, Uanis(C33) \\sim Ueq, Uanis(C13)
\\sim Ueq, Uanis(C35) \\sim Ueq, Uanis(C36) \\sim Ueq, Uanis(C46) \\sim Ueq,
Uanis(C26) \\sim Ueq, Uanis(C42) \\sim Ueq, Uanis(C44) \\sim Ueq, Uanis(C20)
\\sim Ueq, Uanis(N5) \\sim Ueq: with sigma of 0.01 and sigma for terminal atoms
of 0.02
Uanis(C45) \\sim Ueq: with sigma of 0.005 and sigma for terminal atoms of 0.01
Uanis(C47) = Uanis(C47a)
Uanis(C57) = Uanis(C57a)
4. Others
 Sof(H56a)=Sof(C49a)=Sof(H49a)=Sof(C47a)=Sof(H47a)=Sof(C57a)=Sof(H57a)=1-FVAR(1)
 Sof(C49)=Sof(H49)=Sof(C57)=Sof(H57)=Sof(H56)=Sof(C47)=Sof(H47)=FVAR(1)
5.a Aromatic/amide H refined with riding coordinates:
 C32(H32), C3(H3), C28(H28), C7(H7), C25(H25), C29(H29), C6(H6), C22(H22),
 C31(H31), C23(H23), C30(H30), C24(H24), C5(H5), C4(H4), C49(H49), C57(H57),
 C56(H56), C56(H56a), C47(H47), C49a(H49a), C47a(H47a), C57a(H57a)
5.b Idealised Me refined as rotating group:
 C38(H38a,H38b,H38c), C11(H11a,H11b,H11c), C9(H9a,H9b,H9c), C15(H15a,H15b,
 H15c), C10(H10a,H10b,H10c), C39(H39a,H39b,H39c), C34(H34a,H34b,H34c), C35(H35a,
 H35b,H35c), C45(H45a,H45b,H45c), C40(H40a,H40b,H40c), C17(H17a,H17b,H17c),
 C42(H42a,H42b,H42c), C41(H41a,H41b,H41c), C18(H18a,H18b,H18c), C19(H19a,H19b,
 H19c), C43(H43a,H43b,H43c), C20(H20a,H20b,H20c), C14(H14a,H14b,H14c), C21(H21a,
 H21b,H21c), C44(H44a,H44b,H44c), C13(H13a,H13b,H13c), C36(H36a,H36b,H36c),
 C16(H16a,H16b,H16c), C46(H46a,H46b,H46c)
;
_smtbx_masks_special_details
;
A solvent mask was calculated and 216 electrons were 
found in a volume of 864\%A^3^ in 2 voids per unit cell. 
This is consistent with the presence of 
0.5[C7H8] per Asymmetric Unit 
which account for 200 electrons 
per unit cell.
;
_smtbx_masks_void_probe_radius 1.2
_smtbx_masks_void_truncation_radius 1.2
_olex2_submission_special_instructions 'No special instructions were received'

loop_
_space_group_symop_id
_space_group_symop_operation_xyz
1 x,y,z
2 x,-y,z+1/2
3 x+1/2,y+1/2,z
4 x+1/2,-y+1/2,z+1/2

loop_
_atom_site_label
_atom_site_type_symbol
_atom_site_fract_x
_atom_site_fract_y
_atom_site_fract_z
_atom_site_U_iso_or_equiv
_atom_site_adp_type
_atom_site_occupancy
_atom_site_refinement_flags_posn
_atom_site_refinement_flags_adp
_atom_site_refinement_flags_occupancy
_atom_site_disorder_group
Cu2 Cu 0.79977(7) 0.30737(4) 0.38268(5) 0.0353(4) Uani 1.000000 . . . .
Cu1 Cu 0.62624(7) 0.49287(3) 0.66108(5) 0.0307(3) Uani 1.000000 . . . .
Si1 Si 0.4712(2) 0.52620(8) 0.58742(13) 0.0258(7) Uani 1.000000 . . . .
Si4 Si 0.6891(2) 0.30053(8) 0.47480(13) 0.0300(7) Uani 1.000000 . . . .
Si3 Si 0.5995(3) 0.58303(8) 0.67346(15) 0.0391(8) Uani 1.000000 . . . .
Si2 Si 0.3224(3) 0.59589(8) 0.55331(15) 0.0403(8) Uani 1.000000 . . . .
Si6 Si 0.7914(3) 0.36777(9) 0.51899(16) 0.0435(9) Uani 1.000000 . . . .
Si5 Si 0.5821(3) 0.33159(10) 0.60543(16) 0.0492(10) Uani 1.000000 . . . .
N5 N 0.7091(7) 0.2591(2) 0.5156(4) 0.0214(18) Uani 1.000000 . U . .
N6 N 0.5075(7) 0.2776(2) 0.4484(4) 0.028(2) Uani 1.000000 . . . .
N2 N 0.2827(8) 0.5059(2) 0.5634(4) 0.030(2) Uani 1.000000 . . . .
N3 N 0.4356(7) 0.5152(2) 0.4928(4) 0.0238(19) Uani 1.000000 . . . .
N1 N 0.4579(7) 0.56879(18) 0.6015(4) 0.0241(19) Uani 1.000000 . . . .
N4 N 0.6850(8) 0.3324(2) 0.5350(4) 0.037(2) Uani 1.000000 . . . .
C26 C 0.5741(9) 0.2506(3) 0.4759(5) 0.026(2) Uani 1.000000 . U . .
C2 C 0.2272(11) 0.4719(3) 0.4500(5) 0.040(3) Uani 1.000000 . . . .
C32 C 0.4132(10) 0.2027(3) 0.5084(6) 0.046(3) Uani 1.000000 . . . .
H32 H 0.3916(10) 0.2166(3) 0.5450(6) 0.055(4) Uiso 1.000000 R . . .
C38 C 0.9222(11) 0.2217(3) 0.4977(6) 0.047(3) Uani 1.000000 . . . .
H38a H 0.851(3) 0.2062(14) 0.469(3) 0.070(5) Uiso 1.000000 GR . . .
H38b H 0.953(8) 0.2386(3) 0.467(3) 0.070(5) Uiso 1.000000 GR . . .
H38c H 1.013(5) 0.2097(16) 0.5218(6) 0.070(5) Uiso 1.000000 GR . . .
C8 C 0.5313(10) 0.5132(3) 0.4352(5) 0.039(3) Uani 1.000000 . . . .
C12 C 0.1761(10) 0.4909(3) 0.6055(5) 0.031(3) Uani 1.000000 . . . .
C3 C 0.2806(11) 0.4406(4) 0.4480(6) 0.054(4) Uani 1.000000 . . . .
H3 H 0.3700(11) 0.4337(4) 0.4800(6) 0.064(4) Uiso 1.000000 R . . .
C37 C 0.8423(11) 0.2388(3) 0.5539(5) 0.038(3) Uani 1.000000 . . . .
C27 C 0.5072(10) 0.2143(3) 0.4646(6) 0.038(3) Uani 1.000000 . . . .
C1 C 0.3098(10) 0.4978(2) 0.4999(4) 0.023(2) Uani 1.000000 . . . .
C28 C 0.5418(10) 0.1940(3) 0.4136(5) 0.035(3) Uani 1.000000 . . . .
H28 H 0.6096(10) 0.2012(3) 0.3842(5) 0.042(3) Uiso 1.000000 R . . .
C7 C 0.0917(11) 0.4829(3) 0.4013(5) 0.049(4) Uani 1.000000 . . . .
H7 H 0.0535(11) 0.5049(3) 0.4004(5) 0.059(4) Uiso 1.000000 R . . .
N7 N 0.7318(8) 0.4619(2) 0.7252(4) 0.028(2) Uani 1.000000 . . . .
C25 C 0.6743(11) 0.4319(3) 0.7447(5) 0.040(3) Uani 1.000000 . . . .
H25 H 0.5741(11) 0.4240(3) 0.7264(5) 0.048(4) Uiso 1.000000 R . . .
C11 C 0.6364(11) 0.5449(3) 0.4503(6) 0.054(4) Uani 1.000000 . . . .
H11a H 0.5731(16) 0.5649(3) 0.441(4) 0.081(5) Uiso 1.000000 GR . . .
H11b H 0.689(7) 0.5449(11) 0.4999(13) 0.081(5) Uiso 1.000000 GR . . .
H11c H 0.712(6) 0.5447(11) 0.420(3) 0.081(5) Uiso 1.000000 GR . . .
C9 C 0.6256(10) 0.4822(3) 0.4409(5) 0.033(3) Uani 1.000000 . . . .
H9a H 0.691(5) 0.4810(8) 0.4879(13) 0.050(4) Uiso 1.000000 GR . . .
H9b H 0.5578(10) 0.4628(3) 0.434(3) 0.050(4) Uiso 1.000000 GR . . .
H9c H 0.690(5) 0.4825(8) 0.405(2) 0.050(4) Uiso 1.000000 GR . . .
C29 C 0.4769(12) 0.1625(4) 0.4050(6) 0.053(4) Uani 1.000000 . . . .
H29 H 0.5020(12) 0.1482(4) 0.3696(6) 0.063(4) Uiso 1.000000 R . . .
C15 C 0.0099(10) 0.4929(3) 0.5671(6) 0.044(3) Uani 1.000000 . . . .
H15a H -0.020(3) 0.5162(3) 0.560(4) 0.067(5) Uiso 1.000000 GR . . .
H15b H -0.001(2) 0.4816(16) 0.5214(18) 0.067(5) Uiso 1.000000 GR . . .
H15c H -0.0561(13) 0.4822(17) 0.5957(19) 0.067(5) Uiso 1.000000 GR . . .
C10 C 0.4285(11) 0.5178(3) 0.3633(6) 0.053(3) Uani 1.000000 . . . .
H10a H 0.370(7) 0.4975(8) 0.350(2) 0.079(5) Uiso 1.000000 GR . . .
H10b H 0.357(6) 0.5362(13) 0.3655(13) 0.079(5) Uiso 1.000000 GR . . .
H10c H 0.4915(13) 0.523(2) 0.3282(10) 0.079(5) Uiso 1.000000 GR . . .
C6 C 0.0200(11) 0.4570(4) 0.3538(6) 0.062(4) Uani 1.000000 . . . .
H6 H -0.0747(11) 0.4622(4) 0.3237(6) 0.074(5) Uiso 1.000000 R . . .
C39 C 0.7884(11) 0.2117(3) 0.6025(6) 0.055(4) Uani 1.000000 . . . .
H39a H 0.726(8) 0.2221(5) 0.633(3) 0.082(6) Uiso 1.000000 GR . . .
H39b H 0.727(8) 0.1949(11) 0.5730(5) 0.082(6) Uiso 1.000000 GR . . .
H39c H 0.8781(11) 0.2012(15) 0.632(3) 0.082(6) Uiso 1.000000 GR . . .
C34 C 0.2225(10) 0.2702(4) 0.4175(7) 0.071(5) Uani 1.000000 . . . .
H34a H 0.240(5) 0.2473(9) 0.434(5) 0.107(7) Uiso 1.000000 GR . . .
H34b H 0.205(7) 0.2841(16) 0.457(4) 0.107(7) Uiso 1.000000 GR . . .
H34c H 0.133(3) 0.271(3) 0.3791(17) 0.107(7) Uiso 1.000000 GR . . .
C35 C 0.3834(13) 0.2698(4) 0.3239(7) 0.073(4) Uani 1.000000 . U . .
H35a H 0.357(11) 0.2868(9) 0.2871(11) 0.109(6) Uiso 1.000000 GR . . .
H35b H 0.490(3) 0.263(2) 0.3266(18) 0.109(6) Uiso 1.000000 GR . . .
H35c H 0.315(9) 0.2508(16) 0.313(3) 0.109(6) Uiso 1.000000 GR . . .
C22 C 0.8716(12) 0.4638(4) 0.7605(7) 0.059(4) Uani 1.000000 . . . .
H22 H 0.9377(12) 0.4821(4) 0.7581(7) 0.071(5) Uiso 1.000000 R . . .
C45 C 0.4685(11) 0.2927(3) 0.6093(5) 0.039(3) Uani 1.000000 . U . .
H45a H 0.383(5) 0.2921(9) 0.569(2) 0.059(4) Uiso 1.000000 GR . . .
H45b H 0.534(2) 0.2734(3) 0.608(4) 0.059(4) Uiso 1.000000 GR . . .
H45c H 0.429(7) 0.2923(9) 0.6534(18) 0.059(4) Uiso 1.000000 GR . . .
C31 C 0.3490(10) 0.1709(3) 0.5002(6) 0.045(3) Uani 1.000000 . . . .
H31 H 0.2862(10) 0.1625(3) 0.5308(6) 0.054(4) Uiso 1.000000 R . . .
C40 C 0.9474(11) 0.2637(3) 0.5969(6) 0.054(4) Uani 1.000000 . . . .
H40a H 0.994(7) 0.2777(14) 0.5653(7) 0.081(5) Uiso 1.000000 GR . . .
H40b H 0.889(2) 0.2775(14) 0.624(3) 0.081(5) Uiso 1.000000 GR . . .
H40c H 1.028(6) 0.2519(3) 0.630(3) 0.081(5) Uiso 1.000000 GR . . .
C17 C 0.4179(12) 0.6291(3) 0.5110(6) 0.056(4) Uani 1.000000 . . . .
H17a H 0.490(7) 0.6410(14) 0.5473(8) 0.083(6) Uiso 1.000000 GR . . .
H17b H 0.473(8) 0.6192(4) 0.477(3) 0.083(6) Uiso 1.000000 GR . . .
H17c H 0.3407(15) 0.6445(12) 0.487(4) 0.083(6) Uiso 1.000000 GR . . .
C42 C 0.7908(12) 0.4034(3) 0.5801(6) 0.060(4) Uani 1.000000 . U . .
H42a H 0.687(2) 0.4125(14) 0.574(3) 0.091(5) Uiso 1.000000 GR . . .
H42b H 0.824(10) 0.3959(6) 0.6289(7) 0.091(5) Uiso 1.000000 GR . . .
H42c H 0.861(8) 0.4205(10) 0.569(3) 0.091(5) Uiso 1.000000 GR . . .
C41 C 0.7084(11) 0.3867(3) 0.4292(6) 0.055(4) Uani 1.000000 . . . .
H41a H 0.709(9) 0.3701(7) 0.3922(7) 0.082(6) Uiso 1.000000 GR . . .
H41b H 0.603(4) 0.3940(19) 0.4286(16) 0.082(6) Uiso 1.000000 GR . . .
H41c H 0.771(6) 0.4057(13) 0.421(2) 0.082(6) Uiso 1.000000 GR . . .
C18 C 0.1874(12) 0.5747(4) 0.4792(7) 0.066(5) Uani 1.000000 . . . .
H18a H 0.2464(13) 0.564(2) 0.448(3) 0.100(7) Uiso 1.000000 GR . . .
H18b H 0.127(8) 0.5582(17) 0.4989(7) 0.100(7) Uiso 1.000000 GR . . .
H18c H 0.119(7) 0.5912(5) 0.452(3) 0.100(7) Uiso 1.000000 GR . . .
C19 C 0.5857(13) 0.6307(3) 0.6893(7) 0.082(6) Uani 1.000000 . . . .
H19a H 0.594(12) 0.6427(3) 0.6460(19) 0.122(8) Uiso 1.000000 GR . . .
H19b H 0.487(5) 0.6359(5) 0.702(5) 0.122(8) Uiso 1.000000 GR . . .
H19c H 0.669(7) 0.6375(6) 0.728(4) 0.122(8) Uiso 1.000000 GR . . .
C43 C 0.9934(11) 0.3571(3) 0.5218(7) 0.060(4) Uani 1.000000 . . . .
H43a H 1.020(3) 0.3372(13) 0.551(4) 0.089(6) Uiso 1.000000 GR . . .
H43b H 1.009(2) 0.353(2) 0.4738(9) 0.089(6) Uiso 1.000000 GR . . .
H43c H 1.0586(13) 0.3756(9) 0.542(4) 0.089(6) Uiso 1.000000 GR . . .
C23 C 0.9145(12) 0.4348(4) 0.8038(6) 0.057(4) Uani 1.000000 . . . .
H23 H 1.0106(12) 0.4296(4) 0.8328(6) 0.068(5) Uiso 1.000000 R . . .
C20 C 0.7947(10) 0.5753(3) 0.6546(6) 0.050(3) Uani 1.000000 . U . .
H20a H 0.827(4) 0.5527(8) 0.669(4) 0.075(5) Uiso 1.000000 GR . . .
H20b H 0.792(2) 0.5779(19) 0.6039(8) 0.075(5) Uiso 1.000000 GR . . .
H20c H 0.867(2) 0.5912(13) 0.681(3) 0.075(5) Uiso 1.000000 GR . . .
C14 C 0.2201(12) 0.4556(3) 0.6263(7) 0.063(4) Uani 1.000000 . . . .
H14a H 0.216(10) 0.4421(6) 0.5837(7) 0.095(6) Uiso 1.000000 GR . . .
H14b H 0.324(4) 0.4551(4) 0.654(4) 0.095(6) Uiso 1.000000 GR . . .
H14c H 0.149(7) 0.4466(8) 0.654(4) 0.095(6) Uiso 1.000000 GR . . .
C33 C 0.3666(10) 0.2833(3) 0.3901(6) 0.044(3) Uani 1.000000 . U . .
C30 C 0.3830(12) 0.1521(3) 0.4440(7) 0.056(4) Uani 1.000000 . . . .
H30 H 0.3357(12) 0.1311(3) 0.4342(7) 0.067(4) Uiso 1.000000 R . . .
C21 C 0.5742(11) 0.5632(3) 0.7586(5) 0.048(3) Uani 1.000000 . . . .
H21a H 0.471(3) 0.5678(16) 0.767(2) 0.073(5) Uiso 1.000000 GR . . .
H21b H 0.589(9) 0.5392(4) 0.7558(16) 0.073(5) Uiso 1.000000 GR . . .
H21c H 0.650(6) 0.5723(14) 0.7977(7) 0.073(5) Uiso 1.000000 GR . . .
C44 C 0.4404(11) 0.3657(3) 0.5987(7) 0.059(4) Uani 1.000000 . U . .
H44a H 0.4926(19) 0.3863(6) 0.616(4) 0.089(6) Uiso 1.000000 GR . . .
H44b H 0.390(7) 0.3686(15) 0.5493(9) 0.089(6) Uiso 1.000000 GR . . .
H44c H 0.363(6) 0.3602(10) 0.627(4) 0.089(6) Uiso 1.000000 GR . . .
C13 C 0.1950(11) 0.5122(3) 0.6752(5) 0.041(3) Uani 1.000000 . U . .
H13a H 0.298(3) 0.5089(14) 0.7033(18) 0.061(4) Uiso 1.000000 GR . . .
H13b H 0.180(8) 0.5356(3) 0.6629(5) 0.061(4) Uiso 1.000000 GR . . .
H13c H 0.119(5) 0.5052(12) 0.7027(18) 0.061(4) Uiso 1.000000 GR . . .
C24 C 0.7775(13) 0.4158(4) 0.7924(6) 0.069(5) Uani 1.000000 . . . .
H24 H 0.7620(13) 0.3954(4) 0.8146(6) 0.083(6) Uiso 1.000000 R . . .
C36 C 0.3542(12) 0.3215(3) 0.3877(7) 0.065(4) Uani 1.000000 . U . .
H36a H 0.335(11) 0.3297(4) 0.4330(18) 0.098(6) Uiso 1.000000 GR . . .
H36b H 0.450(4) 0.3309(3) 0.379(5) 0.098(6) Uiso 1.000000 GR . . .
H36c H 0.270(7) 0.3281(3) 0.350(3) 0.098(6) Uiso 1.000000 GR . . .
C5 C 0.0744(14) 0.4277(5) 0.3493(8) 0.085(5) Uani 1.000000 . U . .
H5 H 0.0271(14) 0.4130(5) 0.3131(8) 0.102(6) Uiso 1.000000 R . . .
C16 C 0.2049(10) 0.6144(4) 0.6103(6) 0.062(4) Uani 1.000000 . . . .
H16a H 0.155(8) 0.5968(4) 0.633(4) 0.093(6) Uiso 1.000000 GR . . .
H16b H 0.270(2) 0.6276(18) 0.647(3) 0.093(6) Uiso 1.000000 GR . . .
H16c H 0.127(7) 0.6286(18) 0.5822(11) 0.093(6) Uiso 1.000000 GR . . .
C4 C 0.1985(14) 0.4181(4) 0.3961(7) 0.078(5) Uani 1.000000 . . . .
H4 H 0.2331(14) 0.3959(4) 0.3951(7) 0.094(6) Uiso 1.000000 R . . .
C46 C 0.7161(12) 0.3339(4) 0.6937(6) 0.071(4) Uani 1.000000 . U . .
H46a H 0.781(8) 0.3141(12) 0.701(2) 0.106(6) Uiso 1.000000 GR . . .
H46b H 0.781(8) 0.3536(14) 0.695(2) 0.106(6) Uiso 1.000000 GR . . .
H46c H 0.6565(12) 0.335(3) 0.7314(7) 0.106(6) Uiso 1.000000 GR . . .
N8 N 0.8773(9) 0.3127(2) 0.3012(4) 0.049(3) Uani 1.000000 D U . .
C49 C 0.9623(15) 0.3425(5) 0.2970(9) 0.052(7) Uani 0.543(14) D U P 1
H49 H 0.9712(15) 0.3585(5) 0.3335(9) 0.063(8) Uiso 0.543(14) R . P 1
C57 C 1.0301(16) 0.3477(6) 0.2408(9) 0.085(7) Uani 0.543(14) D U P 1
H57 H 1.0948(16) 0.3653(6) 0.2320(9) 0.102(8) Uiso 0.543(14) R . P 1
C56 C 0.9765(12) 0.3191(4) 0.1978(6) 0.070(4) Uani 1.000000 D U . .
H56 H 0.9837(12) 0.3149(4) 0.1501(6) 0.084(5) Uiso 0.543(14) R . P 1
H56a H 1.0446(12) 0.3271(4) 0.1692(6) 0.084(5) Uiso 0.457(14) R . P 2
C47 C 0.9154(15) 0.3004(5) 0.2410(8) 0.053(5) Uani 0.543(14) D U P 1
H47 H 0.8975(15) 0.2776(5) 0.2299(8) 0.063(6) Uiso 0.543(14) R . P 1
C49a C 0.8012(17) 0.2872(6) 0.2511(10) 0.057(9) Uani 0.457(14) D U P 2
H49a H 0.7306(17) 0.2708(6) 0.2597(10) 0.069(10) Uiso 0.457(14) R . P 2
C47a C 0.9520(16) 0.3268(8) 0.2593(10) 0.053(5) Uani 0.457(14) D U P 2
H47a H 0.9985(16) 0.3471(8) 0.2771(10) 0.063(6) Uiso 0.457(14) R . P 2
C57a C 0.8550(17) 0.2926(8) 0.1889(12) 0.085(7) Uani 0.457(14) D U P 2
H57a H 0.8196(17) 0.2809(8) 0.1460(12) 0.102(8) Uiso 0.457(14) R . P 2

loop_
_atom_site_aniso_label
_atom_site_aniso_U_11
_atom_site_aniso_U_22
_atom_site_aniso_U_33
_atom_site_aniso_U_12
_atom_site_aniso_U_13
_atom_site_aniso_U_23
Cu2 0.0284(7) 0.0539(9) 0.0251(7) -0.0029(7) 0.0086(5) 0.0108(7)
Cu1 0.0237(6) 0.0451(8) 0.0206(6) 0.0045(7) -0.0027(5) 0.0053(6)
Si1 0.0125(13) 0.0435(19) 0.0176(13) -0.0032(13) -0.0064(10) 0.0002(13)
Si4 0.0180(14) 0.047(2) 0.0276(15) -0.0027(14) 0.0108(12) 0.0131(14)
Si3 0.0288(17) 0.048(2) 0.0357(18) -0.0025(16) -0.0043(13) -0.0037(16)
Si2 0.0318(18) 0.042(2) 0.0414(18) 0.0028(16) -0.0077(14) -0.0031(16)
Si6 0.0327(18) 0.048(2) 0.055(2) -0.0053(16) 0.0229(15) -0.0008(18)
Si5 0.040(2) 0.060(2) 0.057(2) -0.0112(18) 0.0322(17) -0.0195(19)
N5 0.011(4) 0.038(5) 0.019(4) 0.004(3) 0.011(3) 0.013(3)
N6 0.014(4) 0.046(6) 0.022(4) 0.002(4) -0.002(3) 0.010(4)
N2 0.026(5) 0.039(6) 0.022(4) -0.009(4) 0.002(4) -0.001(4)
N3 0.022(4) 0.036(5) 0.012(4) 0.005(4) -0.000(3) 0.001(4)
N1 0.018(4) 0.011(4) 0.042(5) -0.003(4) 0.003(4) 0.004(4)
N4 0.028(5) 0.053(6) 0.034(5) -0.006(5) 0.011(4) -0.003(5)
C26 0.011(4) 0.050(6) 0.017(4) 0.004(3) 0.003(3) 0.004(3)
C2 0.032(6) 0.071(10) 0.012(5) -0.016(6) -0.007(4) 0.006(5)
C32 0.023(6) 0.077(10) 0.042(7) 0.006(6) 0.015(5) -0.002(7)
C38 0.039(7) 0.026(7) 0.078(9) 0.017(6) 0.020(6) 0.022(6)
C8 0.021(6) 0.069(9) 0.030(6) -0.006(6) 0.016(5) -0.009(6)
C12 0.029(6) 0.045(7) 0.019(5) 0.000(5) 0.005(4) 0.007(5)
C3 0.039(7) 0.064(10) 0.046(8) -0.002(7) -0.022(6) 0.009(7)
C37 0.036(7) 0.040(7) 0.034(6) -0.012(6) -0.003(5) 0.010(5)
C27 0.026(6) 0.034(7) 0.048(7) -0.009(5) -0.005(5) -0.005(6)
C1 0.028(6) 0.029(6) 0.012(5) 0.014(5) 0.005(4) -0.007(4)
C28 0.017(5) 0.056(8) 0.032(6) 0.011(6) 0.003(4) -0.016(6)
C7 0.054(8) 0.067(10) 0.023(6) -0.002(7) -0.005(5) 0.007(6)
N7 0.044(6) 0.025(5) 0.017(4) 0.002(4) 0.011(4) -0.003(4)
C25 0.052(7) 0.057(9) 0.015(5) -0.000(6) 0.020(5) -0.002(5)
C11 0.046(8) 0.049(9) 0.071(9) -0.017(7) 0.020(7) -0.011(7)
C9 0.032(6) 0.028(6) 0.045(7) 0.012(5) 0.022(5) 0.004(5)
C29 0.046(8) 0.077(11) 0.036(7) -0.000(8) 0.008(6) -0.004(7)
C15 0.027(6) 0.061(9) 0.048(7) 0.005(6) 0.017(5) 0.007(7)
C10 0.055(8) 0.054(9) 0.048(7) -0.001(7) 0.007(6) 0.007(7)
C6 0.026(7) 0.101(13) 0.051(8) -0.018(8) -0.012(6) -0.035(8)
C39 0.045(7) 0.093(11) 0.026(6) 0.027(7) 0.005(5) 0.035(7)
C34 0.014(6) 0.125(15) 0.071(10) -0.000(8) -0.001(6) 0.012(10)
C35 0.078(8) 0.082(8) 0.052(7) 0.010(4) -0.005(4) 0.013(4)
C22 0.036(7) 0.069(10) 0.067(9) 0.007(7) -0.004(7) -0.014(8)
C45 0.044(4) 0.047(5) 0.031(4) -0.005(2) 0.020(2) -0.004(2)
C31 0.025(6) 0.048(8) 0.066(8) -0.017(6) 0.017(6) 0.022(7)
C40 0.036(7) 0.053(9) 0.066(9) 0.008(6) -0.008(6) -0.009(7)
C17 0.078(10) 0.057(9) 0.041(7) 0.016(7) 0.035(7) 0.018(7)
C42 0.069(7) 0.063(7) 0.058(6) -0.008(4) 0.033(4) -0.020(4)
C41 0.048(8) 0.062(9) 0.061(8) 0.003(7) 0.026(7) 0.035(7)
C18 0.050(8) 0.061(10) 0.067(9) 0.011(7) -0.041(7) -0.023(8)
C19 0.095(12) 0.049(9) 0.076(11) -0.036(9) -0.046(9) -0.006(8)
C43 0.053(9) 0.056(10) 0.068(9) -0.006(7) 0.007(7) 0.007(8)
C23 0.041(8) 0.096(12) 0.027(6) 0.032(8) -0.009(5) -0.009(7)
C20 0.028(5) 0.075(7) 0.039(6) -0.002(4) -0.013(3) -0.011(4)
C14 0.057(9) 0.049(9) 0.083(10) -0.019(7) 0.013(8) 0.036(8)
C33 0.026(5) 0.066(7) 0.031(5) 0.002(4) -0.019(3) 0.004(4)
C30 0.042(8) 0.048(9) 0.076(10) -0.002(7) 0.007(7) -0.008(8)
C21 0.066(9) 0.056(9) 0.027(6) -0.009(7) 0.017(6) -0.005(6)
C44 0.035(6) 0.059(7) 0.087(8) -0.001(4) 0.019(4) -0.016(4)
C13 0.058(6) 0.053(6) 0.018(4) -0.015(4) 0.024(4) -0.017(4)
C24 0.082(11) 0.099(13) 0.026(7) 0.054(10) 0.008(7) 0.002(7)
C36 0.049(7) 0.068(7) 0.072(7) 0.013(4) -0.006(4) 0.019(4)
C5 0.079(8) 0.097(9) 0.076(8) -0.007(5) 0.011(4) -0.003(5)
C16 0.023(6) 0.102(12) 0.051(8) -0.018(7) -0.015(6) 0.023(8)
C4 0.128(15) 0.039(9) 0.065(10) 0.008(9) 0.012(10) -0.018(8)
C46 0.086(8) 0.076(8) 0.049(6) -0.015(4) 0.011(4) -0.023(4)
N8 0.065(6) 0.056(6) 0.030(5) 0.025(4) 0.013(3) -0.001(4)
C49 0.051(10) 0.062(10) 0.044(9) 0.004(5) 0.006(5) 0.005(5)
C57 0.087(10) 0.088(10) 0.083(10) -0.002(5) 0.025(5) 0.002(5)
C56 0.080(8) 0.084(8) 0.051(7) 0.013(4) 0.027(4) 0.001(4)
C47 0.046(8) 0.057(9) 0.057(8) -0.002(5) 0.014(4) 0.007(5)
C49a 0.062(11) 0.053(11) 0.059(11) 0.002(5) 0.016(5) -0.000(5)
C47a 0.046(8) 0.057(9) 0.057(8) -0.002(5) 0.014(4) 0.007(5)
C57a 0.087(10) 0.088(10) 0.083(10) -0.002(5) 0.025(5) 0.002(5)

loop_
_atom_type_symbol
_atom_type_scat_dispersion_real
_atom_type_scat_dispersion_imag
_atom_type_scat_Cromer_Mann_a1
_atom_type_scat_Cromer_Mann_a2
_atom_type_scat_Cromer_Mann_a3
_atom_type_scat_Cromer_Mann_a4
_atom_type_scat_Cromer_Mann_b1
_atom_type_scat_Cromer_Mann_b2
_atom_type_scat_Cromer_Mann_b3
_atom_type_scat_Cromer_Mann_b4
_atom_type_scat_Cromer_Mann_c
_atom_type_scat_source
_atom_type_scat_dispersion_source
C 0.00313 0.00162 2.31000 1.02000 1.58860 0.86500 20.84390 10.20750 0.56870 51.65120 0.21560 'International Tables Volume C Table 6.1.1.4 (pp. 500-502)' 'Brennan, Cowan, Rev. Sci. Instrum., 1992, 63, 850'
Cu 0.32831 1.27084 13.33800 7.16760 5.61580 1.67350 3.58280 0.24700 11.39660 64.81260 1.19100 'International Tables Volume C Table 6.1.1.4 (pp. 500-502)' 'Brennan, Cowan, Rev. Sci. Instrum., 1992, 63, 850'
H 0.00000 0.00000 0.49300 0.32291 0.14019 0.04081 10.51090 26.12570 3.14236 57.79970 0.00304 'International Tables Volume C Table 6.1.1.4 (pp. 500-502)' 'Brennan, Cowan, Rev. Sci. Instrum., 1992, 63, 850'
N 0.00612 0.00332 12.21260 3.13220 2.01250 1.16630 0.00570 9.89330 28.99750 0.58260 -11.52900 'International Tables Volume C Table 6.1.1.4 (pp. 500-502)' 'Brennan, Cowan, Rev. Sci. Instrum., 1992, 63, 850'
Si 0.08275 0.07119 6.29150 3.03530 1.98910 1.54100 2.43860 32.33370 0.67850 81.69370 1.14070 'International Tables Volume C Table 6.1.1.4 (pp. 500-502)' 'Brennan, Cowan, Rev. Sci. Instrum., 1992, 63, 850'

loop_
_geom_angle_atom_site_label_1
_geom_angle_atom_site_label_2
_geom_angle_atom_site_label_3
_geom_angle
_geom_angle_site_symmetry_1
_geom_angle_site_symmetry_3
_geom_angle_publ_flag
N8 Cu2 Si4 175.5(3) . . ?
N7 Cu1 Si1 172.0(2) . . ?
N2 Si1 Cu1 108.3(3) . . ?
N3 Si1 Cu1 116.9(3) . . ?
N3 Si1 N2 70.7(3) . . ?
N1 Si1 Cu1 123.1(3) . . ?
N1 Si1 N2 113.0(4) . . ?
N1 Si1 N3 112.7(4) . . ?
N5 Si4 Cu2 115.8(3) . . ?
N6 Si4 Cu2 110.1(3) . . ?
N6 Si4 N5 70.7(3) . . ?
N4 Si4 Cu2 121.0(3) . . ?
N4 Si4 N5 113.5(4) . . ?
N4 Si4 N6 115.2(4) . . ?
C19 Si3 N1 112.5(4) . . ?
C20 Si3 N1 109.8(4) . . ?
C20 Si3 C19 106.4(6) . . ?
C21 Si3 N1 111.0(4) . . ?
C21 Si3 C19 105.1(6) . . ?
C21 Si3 C20 111.8(5) . . ?
C17 Si2 N1 110.8(4) . . ?
C18 Si2 N1 113.0(5) . . ?
C18 Si2 C17 105.8(6) . . ?
C16 Si2 N1 110.6(5) . . ?
C16 Si2 C17 109.6(6) . . ?
C16 Si2 C18 106.7(5) . . ?
C42 Si6 N4 116.5(5) . . ?
C41 Si6 N4 110.8(5) . . ?
C41 Si6 C42 102.6(6) . . ?
C43 Si6 N4 111.0(5) . . ?
C43 Si6 C42 106.5(6) . . ?
C43 Si6 C41 109.1(5) . . ?
C45 Si5 N4 114.0(5) . . ?
C44 Si5 N4 112.1(6) . . ?
C44 Si5 C45 105.0(5) . . ?
C46 Si5 N4 111.1(5) . . ?
C46 Si5 C45 104.9(6) . . ?
C46 Si5 C44 109.2(6) . . ?
C26 N5 Si4 89.2(6) . . ?
C37 N5 Si4 134.7(6) . . ?
C37 N5 C26 132.3(9) . . ?
C26 N6 Si4 90.0(5) . . ?
C33 N6 Si4 132.5(7) . . ?
C33 N6 C26 132.0(9) . . ?
C12 N2 Si1 133.4(6) . . ?
C1 N2 Si1 91.3(6) . . ?
C1 N2 C12 130.3(8) . . ?
C8 N3 Si1 136.0(6) . . ?
C1 N3 Si1 90.7(5) . . ?
C1 N3 C8 129.5(8) . . ?
Si3 N1 Si1 112.3(4) . . ?
Si2 N1 Si1 126.2(4) . . ?
Si2 N1 Si3 121.5(4) . . ?
Si6 N4 Si4 113.6(4) . . ?
Si5 N4 Si4 125.2(5) . . ?
Si5 N4 Si6 121.2(5) . . ?
N6 C26 N5 107.9(9) . . ?
C27 C26 N5 126.1(9) . . ?
C27 C26 N6 126.0(7) . . ?
C1 C2 C3 122.2(9) . . ?
C7 C2 C3 121.4(10) . . ?
C7 C2 C1 116.3(11) . . ?
C27 C32 H32 119.3(7) . . ?
C31 C32 H32 119.3(6) . . ?
C31 C32 C27 121.5(11) . . ?
H38b C38 H38a 109.5 . . ?
H38c C38 H38a 109.5 . . ?
H38c C38 H38b 109.5 . . ?
C37 C38 H38a 109.5 . . ?
C37 C38 H38b 109.5 . . ?
C37 C38 H38c 109.5 . . ?
C11 C8 N3 102.5(8) . . ?
C9 C8 N3 112.1(9) . . ?
C9 C8 C11 111.1(8) . . ?
C10 C8 N3 109.6(7) . . ?
C10 C8 C11 107.3(10) . . ?
C10 C8 C9 113.6(9) . . ?
C15 C12 N2 111.9(8) . . ?
C14 C12 N2 111.7(8) . . ?
C14 C12 C15 111.0(9) . . ?
C13 C12 N2 105.5(8) . . ?
C13 C12 C15 108.6(8) . . ?
C13 C12 C14 107.9(9) . . ?
H3 C3 C2 120.9(6) . . ?
C4 C3 C2 118.3(10) . . ?
C4 C3 H3 120.9(7) . . ?
C38 C37 N5 108.6(8) . . ?
C39 C37 N5 111.5(7) . . ?
C39 C37 C38 109.7(10) . . ?
C40 C37 N5 104.7(9) . . ?
C40 C37 C38 111.0(8) . . ?
C40 C37 C39 111.2(9) . . ?
C32 C27 C26 119.1(10) . . ?
C28 C27 C26 121.9(10) . . ?
C28 C27 C32 119.1(11) . . ?
N3 C1 N2 105.5(8) . . ?
C2 C1 N2 127.0(9) . . ?
C2 C1 N3 127.3(8) . . ?
H28 C28 C27 120.3(7) . . ?
C29 C28 C27 119.4(10) . . ?
C29 C28 H28 120.3(6) . . ?
H7 C7 C2 123.2(8) . . ?
C6 C7 C2 113.6(12) . . ?
C6 C7 H7 123.2(7) . . ?
C25 N7 Cu1 126.3(6) . . ?
C22 N7 Cu1 127.7(9) . . ?
C22 N7 C25 105.9(10) . . ?
H25 C25 N7 124.2(5) . . ?
C24 C25 N7 111.7(11) . . ?
C24 C25 H25 124.2(9) . . ?
H11a C11 C8 109.5 . . ?
H11b C11 C8 109.5 . . ?
H11b C11 H11a 109.5 . . ?
H11c C11 C8 109.5 . . ?
H11c C11 H11a 109.5 . . ?
H11c C11 H11b 109.5 . . ?
H9a C9 C8 109.5 . . ?
H9b C9 C8 109.5 . . ?
H9b C9 H9a 109.5 . . ?
H9c C9 C8 109.5 . . ?
H9c C9 H9a 109.5 . . ?
H9c C9 H9b 109.5 . . ?
H29 C29 C28 119.2(6) . . ?
C30 C29 C28 121.5(12) . . ?
C30 C29 H29 119.2(9) . . ?
H15a C15 C12 109.5 . . ?
H15b C15 C12 109.5 . . ?
H15b C15 H15a 109.5 . . ?
H15c C15 C12 109.5 . . ?
H15c C15 H15a 109.5 . . ?
H15c C15 H15b 109.5 . . ?
H10a C10 C8 109.5 . . ?
H10b C10 C8 109.5 . . ?
H10b C10 H10a 109.5 . . ?
H10c C10 C8 109.5 . . ?
H10c C10 H10a 109.5 . . ?
H10c C10 H10b 109.5 . . ?
H6 C6 C7 117.4(7) . . ?
C5 C6 C7 125.2(12) . . ?
C5 C6 H6 117.4(8) . . ?
H39a C39 C37 109.5 . . ?
H39b C39 C37 109.5 . . ?
H39b C39 H39a 109.5 . . ?
H39c C39 C37 109.5 . . ?
H39c C39 H39a 109.5 . . ?
H39c C39 H39b 109.5 . . ?
H34b C34 H34a 109.5 . . ?
H34c C34 H34a 109.5 . . ?
H34c C34 H34b 109.5 . . ?
C33 C34 H34a 109.5 . . ?
C33 C34 H34b 109.5 . . ?
C33 C34 H34c 109.5 . . ?
H35b C35 H35a 109.5 . . ?
H35c C35 H35a 109.5 . . ?
H35c C35 H35b 109.5 . . ?
C33 C35 H35a 109.5 . . ?
C33 C35 H35b 109.5 . . ?
C33 C35 H35c 109.5 . . ?
H22 C22 N7 124.0(8) . . ?
C23 C22 N7 111.9(12) . . ?
C23 C22 H22 124.0(7) . . ?
H45a C45 Si5 109.5 . . ?
H45b C45 Si5 109.5 . . ?
H45b C45 H45a 109.5 . . ?
H45c C45 Si5 109.5 . . ?
H45c C45 H45a 109.5 . . ?
H45c C45 H45b 109.5 . . ?
H31 C31 C32 122.0(6) . . ?
C30 C31 C32 116.0(10) . . ?
C30 C31 H31 122.0(7) . . ?
H40a C40 C37 109.5 . . ?
H40b C40 C37 109.5 . . ?
H40b C40 H40a 109.5 . . ?
H40c C40 C37 109.5 . . ?
H40c C40 H40a 109.5 . . ?
H40c C40 H40b 109.5 . . ?
H17a C17 Si2 109.5 . . ?
H17b C17 Si2 109.5 . . ?
H17b C17 H17a 109.5 . . ?
H17c C17 Si2 109.5 . . ?
H17c C17 H17a 109.5 . . ?
H17c C17 H17b 109.5 . . ?
H42a C42 Si6 109.5 . . ?
H42b C42 Si6 109.5 . . ?
H42b C42 H42a 109.5 . . ?
H42c C42 Si6 109.5 . . ?
H42c C42 H42a 109.5 . . ?
H42c C42 H42b 109.5 . . ?
H41a C41 Si6 109.5 . . ?
H41b C41 Si6 109.5 . . ?
H41b C41 H41a 109.5 . . ?
H41c C41 Si6 109.5 . . ?
H41c C41 H41a 109.5 . . ?
H41c C41 H41b 109.5 . . ?
H18a C18 Si2 109.5 . . ?
H18b C18 Si2 109.5 . . ?
H18b C18 H18a 109.5 . . ?
H18c C18 Si2 109.5 . . ?
H18c C18 H18a 109.5 . . ?
H18c C18 H18b 109.5 . . ?
H19a C19 Si3 109.5 . . ?
H19b C19 Si3 109.5 . . ?
H19b C19 H19a 109.5 . . ?
H19c C19 Si3 109.5 . . ?
H19c C19 H19a 109.5 . . ?
H19c C19 H19b 109.5 . . ?
H43a C43 Si6 109.5 . . ?
H43b C43 Si6 109.5 . . ?
H43b C43 H43a 109.5 . . ?
H43c C43 Si6 109.5 . . ?
H43c C43 H43a 109.5 . . ?
H43c C43 H43b 109.5 . . ?
H23 C23 C22 128.5(7) . . ?
C24 C23 C22 103.0(9) . . ?
C24 C23 H23 128.5(8) . . ?
H20a C20 Si3 109.5 . . ?
H20b C20 Si3 109.5 . . ?
H20b C20 H20a 109.5 . . ?
H20c C20 Si3 109.5 . . ?
H20c C20 H20a 109.5 . . ?
H20c C20 H20b 109.5 . . ?
H14a C14 C12 109.5 . . ?
H14b C14 C12 109.5 . . ?
H14b C14 H14a 109.5 . . ?
H14c C14 C12 109.5 . . ?
H14c C14 H14a 109.5 . . ?
H14c C14 H14b 109.5 . . ?
C34 C33 N6 108.0(9) . . ?
C35 C33 N6 112.9(9) . . ?
C35 C33 C34 114.1(11) . . ?
C36 C33 N6 102.4(8) . . ?
C36 C33 C34 106.7(10) . . ?
C36 C33 C35 112.0(11) . . ?
C31 C30 C29 122.3(13) . . ?
H30 C30 C29 118.9(9) . . ?
H30 C30 C31 118.9(7) . . ?
H21a C21 Si3 109.5 . . ?
H21b C21 Si3 109.5 . . ?
H21b C21 H21a 109.5 . . ?
H21c C21 Si3 109.5 . . ?
H21c C21 H21a 109.5 . . ?
H21c C21 H21b 109.5 . . ?
H44a C44 Si5 109.5 . . ?
H44b C44 Si5 109.5 . . ?
H44b C44 H44a 109.5 . . ?
H44c C44 Si5 109.5 . . ?
H44c C44 H44a 109.5 . . ?
H44c C44 H44b 109.5 . . ?
H13a C13 C12 109.5 . . ?
H13b C13 C12 109.5 . . ?
H13b C13 H13a 109.5 . . ?
H13c C13 C12 109.5 . . ?
H13c C13 H13a 109.5 . . ?
H13c C13 H13b 109.5 . . ?
C23 C24 C25 107.3(13) . . ?
H24 C24 C25 126.3(9) . . ?
H24 C24 C23 126.3(8) . . ?
H36a C36 C33 109.5 . . ?
H36b C36 C33 109.5 . . ?
H36b C36 H36a 109.5 . . ?
H36c C36 C33 109.5 . . ?
H36c C36 H36a 109.5 . . ?
H36c C36 H36b 109.5 . . ?
H5 C5 C6 120.3(8) . . ?
C4 C5 C6 119.4(16) . . ?
C4 C5 H5 120.3(11) . . ?
H16a C16 Si2 109.5 . . ?
H16b C16 Si2 109.5 . . ?
H16b C16 H16a 109.5 . . ?
H16c C16 Si2 109.5 . . ?
H16c C16 H16a 109.5 . . ?
H16c C16 H16b 109.5 . . ?
C5 C4 C3 121.7(14) . . ?
H4 C4 C3 119.1(7) . . ?
H4 C4 C5 119.1(11) . . ?
H46a C46 Si5 109.5 . . ?
H46b C46 Si5 109.5 . . ?
H46b C46 H46a 109.5 . . ?
H46c C46 Si5 109.5 . . ?
H46c C46 H46a 109.5 . . ?
H46c C46 H46b 109.5 . . ?
C49 N8 Cu2 115.7(9) . . ?
C47 N8 Cu2 151.3(11) . . ?
C47 N8 C49 92.1(12) . . ?
C49a N8 Cu2 106.0(9) . . ?
C49a N8 C49 136.5(13) . . ?
C49a N8 C47 49.5(10) . . ?
C47a N8 Cu2 156.4(14) . . ?
C47a N8 C49 40.7(13) . . ?
C47a N8 C47 51.6(15) . . ?
C47a N8 C49a 97.3(15) . . ?
H49 C49 N8 120.0(8) . . ?
C57 C49 N8 119.9(17) . . ?
C57 C49 H49 120.0(11) . . ?
H57 C57 C49 129.7(11) . . ?
C56 C57 C49 100.7(15) . . ?
C56 C57 H57 129.7(8) . . ?
H56 C56 C57 128.5(9) . . ?
H56a C56 C57 83.6(8) . . ?
H56a C56 H56 47.8 . . ?
C47 C56 C57 103.1(14) . . ?
C47 C56 H56 128.5(10) . . ?
C47 C56 H56a 161.3(9) . . ?
C47a C56 C57 51.3(14) . . ?
C47a C56 H56 173.0(10) . . ?
C47a C56 H56a 134.1(12) . . ?
C47a C56 C47 52.5(15) . . ?
C57a C56 C57 141.4(14) . . ?
C57a C56 H56 86.7(10) . . ?
C57a C56 H56a 134.1(10) . . ?
C57a C56 C47 44.8(11) . . ?
C57a C56 C47a 91.8(16) . . ?
C56 C47 N8 121.9(17) . . ?
H47 C47 N8 119.0(9) . . ?
H47 C47 C56 119.0(10) . . ?
H49a C49a N8 127.3(9) . . ?
C57a C49a N8 105.3(18) . . ?
C57a C49a H49a 127.3(14) . . ?
C56 C47a N8 133(2) . . ?
H47a C47a N8 113.6(13) . . ?
H47a C47a C56 113.6(13) . . ?
C49a C57a C56 111.7(19) . . ?
H57a C57a C56 124.1(10) . . ?
H57a C57a C49a 124.1(14) . . ?

loop_
_geom_bond_atom_site_label_1
_geom_bond_atom_site_label_2
_geom_bond_distance
_geom_bond_site_symmetry_2
_geom_bond_publ_flag
Cu2 Si4 2.209(3) . ?
Cu2 N8 1.846(8) . ?
Cu1 Si1 2.231(3) . ?
Cu1 N7 1.879(8) . ?
Si1 N2 1.843(7) . ?
Si1 N3 1.845(7) . ?
Si1 N1 1.748(8) . ?
Si4 N5 1.840(8) . ?
Si4 N6 1.847(7) . ?
Si4 N4 1.738(9) . ?
Si3 N1 1.781(7) . ?
Si3 C19 1.957(14) . ?
Si3 C20 1.869(10) . ?
Si3 C21 1.879(11) . ?
Si2 N1 1.756(7) . ?
Si2 C17 1.857(12) . ?
Si2 C18 1.885(11) . ?
Si2 C16 1.817(13) . ?
Si6 N4 1.772(9) . ?
Si6 C42 1.858(12) . ?
Si6 C41 1.906(11) . ?
Si6 C43 1.840(11) . ?
Si5 N4 1.780(8) . ?
Si5 C45 1.877(11) . ?
Si5 C44 1.855(12) . ?
Si5 C46 1.885(11) . ?
N5 C26 1.339(10) . ?
N5 C37 1.513(12) . ?
N6 C26 1.302(13) . ?
N6 C33 1.533(11) . ?
N2 C12 1.493(12) . ?
N2 C1 1.333(11) . ?
N3 C8 1.526(11) . ?
N3 C1 1.350(12) . ?
C26 C27 1.581(15) . ?
C2 C3 1.351(17) . ?
C2 C1 1.515(14) . ?
C2 C7 1.448(14) . ?
C32 H32 0.9500 . ?
C32 C27 1.381(14) . ?
C32 C31 1.403(17) . ?
C38 H38a 0.9800 . ?
C38 H38b 0.9800 . ?
C38 H38c 0.9800 . ?
C38 C37 1.566(15) . ?
C8 C11 1.580(15) . ?
C8 C9 1.498(15) . ?
C8 C10 1.520(14) . ?
C12 C15 1.524(12) . ?
C12 C14 1.510(16) . ?
C12 C13 1.578(13) . ?
C3 H3 0.9500 . ?
C3 C4 1.444(17) . ?
C37 C39 1.576(15) . ?
C37 C40 1.507(14) . ?
C27 C28 1.361(14) . ?
C28 H28 0.9500 . ?
C28 C29 1.393(17) . ?
C7 H7 0.9500 . ?
C7 C6 1.452(17) . ?
N7 C25 1.392(14) . ?
N7 C22 1.300(12) . ?
C25 H25 0.9500 . ?
C25 C24 1.339(15) . ?
C11 H11a 0.9800 . ?
C11 H11b 0.9800 . ?
C11 H11c 0.9800 . ?
C9 H9a 0.9800 . ?
C9 H9b 0.9800 . ?
C9 H9c 0.9800 . ?
C29 H29 0.9500 . ?
C29 C30 1.297(16) . ?
C15 H15a 0.9800 . ?
C15 H15b 0.9800 . ?
C15 H15c 0.9800 . ?
C10 H10a 0.9800 . ?
C10 H10b 0.9800 . ?
C10 H10c 0.9800 . ?
C6 H6 0.9500 . ?
C6 C5 1.29(2) . ?
C39 H39a 0.9800 . ?
C39 H39b 0.9800 . ?
C39 H39c 0.9800 . ?
C34 H34a 0.9800 . ?
C34 H34b 0.9800 . ?
C34 H34c 0.9800 . ?
C34 C33 1.570(16) . ?
C35 H35a 0.9800 . ?
C35 H35b 0.9800 . ?
C35 H35c 0.9800 . ?
C35 C33 1.420(17) . ?
C22 H22 0.9500 . ?
C22 C23 1.447(19) . ?
C45 H45a 0.9800 . ?
C45 H45b 0.9800 . ?
C45 H45c 0.9800 . ?
C31 H31 0.9500 . ?
C31 C30 1.402(17) . ?
C40 H40a 0.9800 . ?
C40 H40b 0.9800 . ?
C40 H40c 0.9800 . ?
C17 H17a 0.9800 . ?
C17 H17b 0.9800 . ?
C17 H17c 0.9800 . ?
C42 H42a 0.9800 . ?
C42 H42b 0.9800 . ?
C42 H42c 0.9800 . ?
C41 H41a 0.9800 . ?
C41 H41b 0.9800 . ?
C41 H41c 0.9800 . ?
C18 H18a 0.9800 . ?
C18 H18b 0.9800 . ?
C18 H18c 0.9800 . ?
C19 H19a 0.9800 . ?
C19 H19b 0.9800 . ?
C19 H19c 0.9800 . ?
C43 H43a 0.9800 . ?
C43 H43b 0.9800 . ?
C43 H43c 0.9800 . ?
C23 H23 0.9500 . ?
C23 C24 1.421(18) . ?
C20 H20a 0.9800 . ?
C20 H20b 0.9800 . ?
C20 H20c 0.9800 . ?
C14 H14a 0.9800 . ?
C14 H14b 0.9800 . ?
C14 H14c 0.9800 . ?
C33 C36 1.546(18) . ?
C30 H30 0.9500 . ?
C21 H21a 0.9800 . ?
C21 H21b 0.9800 . ?
C21 H21c 0.9800 . ?
C44 H44a 0.9800 . ?
C44 H44b 0.9800 . ?
C44 H44c 0.9800 . ?
C13 H13a 0.9800 . ?
C13 H13b 0.9800 . ?
C13 H13c 0.9800 . ?
C24 H24 0.9500 . ?
C36 H36a 0.9800 . ?
C36 H36b 0.9800 . ?
C36 H36c 0.9800 . ?
C5 H5 0.9500 . ?
C5 C4 1.343(17) . ?
C16 H16a 0.9800 . ?
C16 H16b 0.9800 . ?
C16 H16c 0.9800 . ?
C4 H4 0.9500 . ?
C46 H46a 0.9800 . ?
C46 H46b 0.9800 . ?
C46 H46c 0.9800 . ?
N8 C49 1.432(14) . ?
N8 C47 1.364(14) . ?
N8 C49a 1.48(2) . ?
N8 C47a 1.28(2) . ?
C49 H49 0.9500 . ?
C49 C57 1.355(15) . ?
C57 H57 0.9500 . ?
C57 C56 1.447(15) . ?
C56 H56 0.9500 . ?
C56 H56a 0.9500 . ?
C56 C47 1.319(14) . ?
C56 C47a 1.28(2) . ?
C56 C57a 1.51(2) . ?
C47 H47 0.9500 . ?
C49a H49a 0.9500 . ?
C49a C57a 1.39(2) . ?
C47a H47a 0.9500 . ?
C57a H57a 0.9500 . ?

loop_
_geom_torsion_atom_site_label_1
_geom_torsion_atom_site_label_2
_geom_torsion_atom_site_label_3
_geom_torsion_atom_site_label_4
_geom_torsion
_geom_torsion_site_symmetry_1
_geom_torsion_site_symmetry_2
_geom_torsion_site_symmetry_3
_geom_torsion_site_symmetry_4
_geom_torsion_publ_flag
Cu2 Si4 N5 C26 -94.4(5) . . . . ?
Cu2 Si4 N5 C37 64.5(6) . . . . ?
Cu2 Si4 N6 C26 101.9(6) . . . . ?
Cu2 Si4 N6 C33 -53.4(7) . . . . ?
Cu2 Si4 N4 Si6 -5.60(18) . . . . ?
Cu2 Si4 N4 Si5 172.7(3) . . . . ?
Cu2 N8 C49 C57 176.7(12) . . . . ?
Cu2 N8 C47 C56 -179.6(19) . . . . ?
Cu2 N8 C49a C57a 177.1(14) . . . . ?
Cu2 N8 C47a C56 179(3) . . . . ?
Cu1 Si1 N2 C12 51.6(6) . . . . ?
Cu1 Si1 N2 C1 -104.1(6) . . . . ?
Cu1 Si1 N3 C8 -65.4(7) . . . . ?
Cu1 Si1 N3 C1 92.6(6) . . . . ?
Cu1 Si1 N1 Si3 8.16(19) . . . . ?
Cu1 Si1 N1 Si2 -171.0(3) . . . . ?
Cu1 N7 C25 C24 -178.9(9) . . . . ?
Cu1 N7 C22 C23 -178.8(10) . . . . ?
Si1 N2 C12 C15 151.7(10) . . . . ?
Si1 N2 C12 C14 -83.3(10) . . . . ?
Si1 N2 C12 C13 33.7(9) . . . . ?
Si1 N2 C1 N3 -11.8(6) . . . . ?
Si1 N2 C1 C2 162.2(6) . . . . ?
Si1 N3 C8 C11 -40.7(9) . . . . ?
Si1 N3 C8 C9 78.5(10) . . . . ?
Si1 N3 C8 C10 -154.4(11) . . . . ?
Si1 N3 C1 N2 11.8(6) . . . . ?
Si1 N3 C1 C2 -162.2(6) . . . . ?
Si1 N1 Si3 C19 179.8(5) . . . . ?
Si1 N1 Si3 C20 61.4(6) . . . . ?
Si1 N1 Si3 C21 -62.7(6) . . . . ?
Si1 N1 Si2 C17 -120.3(6) . . . . ?
Si1 N1 Si2 C18 -1.7(7) . . . . ?
Si1 N1 Si2 C16 117.9(6) . . . . ?
Si4 N5 C26 N6 -13.0(6) . . . . ?
Si4 N5 C26 C27 167.1(5) . . . . ?
Si4 N5 C37 C38 -81.4(9) . . . . ?
Si4 N5 C37 C39 157.6(10) . . . . ?
Si4 N5 C37 C40 37.2(8) . . . . ?
Si4 N6 C26 N5 13.0(5) . . . . ?
Si4 N6 C26 C27 -167.2(5) . . . . ?
Si4 N6 C33 C34 -148.2(11) . . . . ?
Si4 N6 C33 C35 84.8(11) . . . . ?
Si4 N6 C33 C36 -35.8(9) . . . . ?
Si4 N4 Si6 C42 179.1(5) . . . . ?
Si4 N4 Si6 C41 62.4(6) . . . . ?
Si4 N4 Si6 C43 -58.9(6) . . . . ?
Si4 N4 Si5 C45 -1.6(7) . . . . ?
Si4 N4 Si5 C44 -120.8(6) . . . . ?
Si4 N4 Si5 C46 116.7(7) . . . . ?
Si3 N1 Si1 N2 141.2(4) . . . . ?
Si3 N1 Si1 N3 -140.9(4) . . . . ?
Si3 N1 Si2 C17 60.6(6) . . . . ?
Si3 N1 Si2 C18 179.2(6) . . . . ?
Si3 N1 Si2 C16 -61.2(6) . . . . ?
Si2 N1 Si1 N2 -38.0(6) . . . . ?
Si2 N1 Si1 N3 39.9(6) . . . . ?
Si2 N1 Si3 C19 -1.0(7) . . . . ?
Si2 N1 Si3 C20 -119.4(6) . . . . ?
Si2 N1 Si3 C21 116.5(6) . . . . ?
Si6 N4 Si4 N5 139.1(4) . . . . ?
Si6 N4 Si4 N6 -142.0(4) . . . . ?
Si6 N4 Si5 C45 176.6(5) . . . . ?
Si6 N4 Si5 C44 57.4(6) . . . . ?
Si6 N4 Si5 C46 -65.1(7) . . . . ?
Si5 N4 Si4 N5 -42.6(6) . . . . ?
Si5 N4 Si4 N6 36.3(7) . . . . ?
Si5 N4 Si6 C42 0.6(7) . . . . ?
Si5 N4 Si6 C41 -116.0(6) . . . . ?
Si5 N4 Si6 C43 122.7(6) . . . . ?
N5 Si4 N6 C26 -9.5(6) . . . . ?
N5 Si4 N6 C33 -164.7(7) . . . . ?
N5 C26 N6 C33 168.5(7) . . . . ?
N5 C26 C27 C32 92.7(10) . . . . ?
N5 C26 C27 C28 -86.1(10) . . . . ?
N6 Si4 N5 C26 9.2(6) . . . . ?
N6 Si4 N5 C37 168.1(7) . . . . ?
N6 C26 N5 C37 -172.7(7) . . . . ?
N6 C26 C27 C32 -87.2(10) . . . . ?
N6 C26 C27 C28 94.0(10) . . . . ?
N2 Si1 N3 C8 -166.7(8) . . . . ?
N2 Si1 N3 C1 -8.7(6) . . . . ?
N2 C1 N3 C8 172.1(7) . . . . ?
N2 C1 C2 C3 -95.1(11) . . . . ?
N2 C1 C2 C7 88.4(11) . . . . ?
N3 Si1 N2 C12 164.5(6) . . . . ?
N3 Si1 N2 C1 8.8(7) . . . . ?
N3 C1 N2 C12 -168.8(7) . . . . ?
N3 C1 C2 C3 77.6(12) . . . . ?
N3 C1 C2 C7 -98.9(10) . . . . ?
N1 Si1 N2 C12 -88.2(7) . . . . ?
N1 Si1 N2 C1 116.1(7) . . . . ?
N1 Si1 N3 C8 85.8(8) . . . . ?
N1 Si1 N3 C1 -116.2(6) . . . . ?
N4 Si4 N5 C26 119.1(6) . . . . ?
N4 Si4 N5 C37 -82.1(7) . . . . ?
N4 Si4 N6 C26 -117.1(7) . . . . ?
N4 Si4 N6 C33 87.6(7) . . . . ?
C26 N5 C37 C38 69.5(10) . . . . ?
C26 N5 C37 C39 -51.6(10) . . . . ?
C26 N5 C37 C40 -171.9(11) . . . . ?
C26 N6 C33 C34 66.1(12) . . . . ?
C26 N6 C33 C35 -61.0(12) . . . . ?
C26 N6 C33 C36 178.4(12) . . . . ?
C26 C27 C32 C31 179.1(8) . . . . ?
C26 C27 C28 C29 -178.6(9) . . . . ?
C2 C3 C4 C5 1.8(15) . . . . ?
C2 C1 N2 C12 5.2(13) . . . . ?
C2 C1 N3 C8 -1.9(13) . . . . ?
C2 C7 C6 C5 -5.8(14) . . . . ?
C32 C27 C28 C29 2.6(11) . . . . ?
C32 C31 C30 C29 4.8(12) . . . . ?
C3 C2 C7 C6 2.1(12) . . . . ?
C3 C4 C5 C6 -5.2(16) . . . . ?
C37 N5 C26 C27 7.4(11) . . . . ?
C27 C26 N6 C33 -11.7(13) . . . . ?
C27 C32 C31 C30 -1.5(12) . . . . ?
C27 C28 C29 C30 0.6(12) . . . . ?
C1 N2 C12 C15 -60.9(11) . . . . ?
C1 N2 C12 C14 64.2(11) . . . . ?
C1 N2 C12 C13 -178.9(11) . . . . ?
C1 N3 C8 C11 168.4(11) . . . . ?
C1 N3 C8 C9 -72.5(10) . . . . ?
C1 N3 C8 C10 54.6(11) . . . . ?
C1 C2 C3 C4 -176.8(11) . . . . ?
C1 C2 C7 C6 178.6(9) . . . . ?
C28 C27 C32 C31 -2.0(11) . . . . ?
C28 C29 C30 C31 -4.4(13) . . . . ?
C7 C2 C3 C4 -0.4(12) . . . . ?
C7 C6 C5 C4 7.5(16) . . . . ?
N7 C25 C24 C23 -2.7(9) . . . . ?
N7 C22 C23 C24 -3.0(11) . . . . ?
C25 N7 C22 C23 1.4(8) . . . . ?
C25 C24 C23 C22 3.3(10) . . . . ?
C22 N7 C25 C24 0.8(10) . . . . ?
N8 C49 C57 C56 4.5(14) . . . . ?
N8 C47 C56 C57 17.3(15) . . . . ?
N8 C47 C56 C47a 8.5(15) . . . . ?
N8 C47 C56 C57a -138(3) . . . . ?
N8 C49a C57a C56 5.0(16) . . . . ?
N8 C47a C56 C57 -179(3) . . . . ?
N8 C47a C56 C47 -10.5(19) . . . . ?
N8 C47a C56 C57a 13(2) . . . . ?
C49 N8 C47 C56 -13.4(11) . . . . ?
C49 N8 C49a C57a 13.7(17) . . . . ?
C49 N8 C47a C56 -177.1(14) . . . . ?
C49 C57 C56 C47 -11.2(15) . . . . ?
C49 C57 C56 C47a -2.3(17) . . . . ?
C49 C57 C56 C57a 18(3) . . . . ?
C57 C49 N8 C47 4.0(16) . . . . ?
C57 C49 N8 C49a -21(2) . . . . ?
C57 C49 N8 C47a -1.7(18) . . . . ?
C57 C56 C57a C49a -24(2) . . . . ?
C56 C47 N8 C49a 144(2) . . . . ?
C56 C47 N8 C47a -8.6(15) . . . . ?
C56 C47a N8 C47 10.3(19) . . . . ?
C56 C47a N8 C49a -10(2) . . . . ?
C47 N8 C49a C57a -20(2) . . . . ?
C47 C56 C57a C49a 18(2) . . . . ?
C49a C57a C56 C47a -9(2) . . . . ?
C47a N8 C49a C57a 1.2(17) . . . . ?

loop_
_restr_distance_atom_site_label_1
_restr_distance_atom_site_label_2
_restr_distance_site_symmetry_2
_restr_distance_target
_restr_distance_target_weight_param
_restr_distance_diff
N8 C49 1 1.3800 0.0200 -0.0523
N8 C47 1 1.3800 0.0200 0.0162
C57 C49 1 1.3500 0.0200 -0.0045
C57 C56 1 1.4000 0.0200 -0.0469
C47 C56 1 1.3500 0.0200 0.0307

loop_
_restr_equal_distance_atom_site_label_1
_restr_equal_distance_atom_site_label_2
_restr_equal_distance_site_symmetry_2
_restr_equal_distance_class_id
N8 C49 1 1
N8 C57 1 6
N8 C47 1 2
N8 C49a 1 1
N8 C47a 1 2
N8 C57a 1 6
C49 C57 1 3
C49 C56 1 7
C57 C56 1 4
C56 C47 1 5
C56 C47a 1 5
C49a C56 1 7
C49a C57a 1 3
C57a C56 1 4

loop_
_restr_equal_distance_class_class_id
_restr_equal_distance_class_target_weight_param
_restr_equal_distance_class_average
_restr_equal_distance_class_esd
_restr_equal_distance_class_diff_max
1 0.0200 1.4569 0.0246 0.0246
2 0.0200 1.3201 0.0438 0.0438
3 0.0200 1.3737 0.0191 0.0191
4 0.0200 1.4782 0.0313 0.0313
5 0.0200 1.3021 0.0172 0.0172
6 0.0400 2.3494 0.0633 0.0633
7 0.0400 2.2801 0.1226 0.1226

loop_
_restr_U_iso_atom_site_label
_restr_U_iso_weight_param
N5 0.0100
C26 0.0100
C35 0.0100
C45 0.0050
C42 0.0100
C20 0.0100
C33 0.0100
C44 0.0100
C13 0.0100
C36 0.0100
C5 0.0100
C46 0.0100
N8 0.0100
C49 0.0100
C57 0.0100
C56 0.0100
C47 0.0100
C49a 0.0100

loop_
_twin_individual_id
_twin_individual_mass_fraction_refined
1 0.80396
2 0.19604

loop_
_smtbx_masks_void_nr
_smtbx_masks_void_average_x
_smtbx_masks_void_average_y
_smtbx_masks_void_average_z
_smtbx_masks_void_volume
_smtbx_masks_void_count_electrons
_smtbx_masks_void_content
1 -0.183 0.160 0.284 207.2 52.5 '1 Toluene'
2 -0.125 0.120 0.798 9.0 2.2 ?
3 0.317 0.340 0.784 207.2 52.5 '1 Toluene'
4 0.317 0.660 0.284 207.2 52.5 '1 Toluene'
5 -0.183 0.840 0.784 207.2 52.5 '1 Toluene'
6 -0.125 0.880 0.298 9.0 2.2 ?
7 0.375 0.380 0.298 9.0 2.2 ?
8 0.375 0.620 0.798 9.0 2.2 ?
